data_1564499
loop_
_publ_author_name
'Liu, Kuan-Guan'
'Yao, Zi-Xuan'
'Li, Jing-Zhe'
'Yan, Xiao-Wei'

_publ_section_title
;
 Target design and synthesis of three naphthyl-functionalized Copper(II)
 coordination compounds for their photothermal properties
;
_journal_name_full 'Inorganica Chimica Acta'
_journal_page_first 119608
_journal_paper_doi 10.1016/j.ica.2020.119608
_journal_volume 508
_journal_year 2020
_chemical_formula_moiety Cu4(bpy)4(NeAA)5(BF4)3.3(CH3OH).H2O
_chemical_formula_sum 'C103 H77 B3 Cu4 F12 N8 O14'
_chemical_formula_weight 2165.31
_space_group_crystal_system monoclinic
_space_group_IT_number 14
_space_group_name_Hall '-P 2ybc'
_space_group_name_H-M_alt 'P 1 21/c 1'
_atom_sites_solution_hydrogens geom
_atom_sites_solution_primary direct
_atom_sites_solution_secondary difmap
_audit_creation_method SHELXL-2014/7
_cell_angle_alpha 90
_cell_angle_beta 114.672(3)
_cell_angle_gamma 90
_cell_formula_units_Z 4
_cell_length_a 12.6653(12)
_cell_length_b 27.532(3)
_cell_length_c 30.342(3)
_cell_measurement_reflns_used 9790
_cell_measurement_temperature 150(2)
_cell_measurement_theta_max 26.57
_cell_measurement_theta_min 2.96
_cell_volume 9614.4(17)
_computing_cell_refinement 'Bruker SAINT'
_computing_data_collection 'Bruker APEX2'
_computing_data_reduction 'Bruker SAINT'
_computing_molecular_graphics 'Bruker SHELXTL'
_computing_publication_material 'Bruker SHELXTL'
_computing_structure_refinement 'SHELXL-2014 (Sheldrick 2014)'
_computing_structure_solution 'SHELXS-97 (Sheldrick 2008)'
_diffrn_ambient_temperature 150(2)
_diffrn_measured_fraction_theta_full 0.997
_diffrn_measured_fraction_theta_max 0.993
_diffrn_measurement_device_type 'Bruker APEX-II CCD'
_diffrn_measurement_method '\f and \w scans'
_diffrn_radiation_type MoK\a
_diffrn_radiation_wavelength 0.71073
_diffrn_reflns_av_R_equivalents 0.0285
_diffrn_reflns_av_unetI/netI 0.0279
_diffrn_reflns_Laue_measured_fraction_full 0.997
_diffrn_reflns_Laue_measured_fraction_max 0.993
_diffrn_reflns_limit_h_max 15
_diffrn_reflns_limit_h_min -15
_diffrn_reflns_limit_k_max 34
_diffrn_reflns_limit_k_min -29
_diffrn_reflns_limit_l_max 38
_diffrn_reflns_limit_l_min -38
_diffrn_reflns_number 95478
_diffrn_reflns_point_group_measured_fraction_full 0.997
_diffrn_reflns_point_group_measured_fraction_max 0.993
_diffrn_reflns_theta_full 25.242
_diffrn_reflns_theta_max 26.591
_diffrn_reflns_theta_min 2.955
_diffrn_source 'sealed tube'
_exptl_absorpt_coefficient_mu 0.965
_exptl_absorpt_correction_type multi-scan
_exptl_absorpt_process_details
;
 SADABS 2016/2: Krause, L., Herbst-Irmer, R., Sheldrick G.M. & Stalke D.,
 J. Appl. Cryst. 48 (2015) 3-10
;
_exptl_crystal_colour green
_exptl_crystal_density_diffrn 1.496
_exptl_crystal_density_method 'not measured'
_exptl_crystal_description block
_exptl_crystal_F_000 4408
_exptl_crystal_size_max 0.26
_exptl_crystal_size_mid 0.23
_exptl_crystal_size_min 0.09
_exptl_transmission_factor_max 0.917
_exptl_transmission_factor_min 0.778
_refine_diff_density_max 1.864
_refine_diff_density_min -1.229
_refine_diff_density_rms 0.132
_refine_ls_extinction_coef .
_refine_ls_extinction_method none
_refine_ls_goodness_of_fit_ref 1.102
_refine_ls_hydrogen_treatment constr
_refine_ls_matrix_type full
_refine_ls_number_parameters 1275
_refine_ls_number_reflns 19975
_refine_ls_number_restraints 225
_refine_ls_restrained_S_all 1.112
_refine_ls_R_factor_all 0.1060
_refine_ls_R_factor_gt 0.0912
_refine_ls_shift/su_max 0.001
_refine_ls_shift/su_mean 0.000
_refine_ls_structure_factor_coef Fsqd
_refine_ls_weighting_details 'w=1/[\s^2^(Fo^2^)+(0.0724P)^2^+85.5744P] where P=(Fo^2^+2Fc^2^)/3'
_refine_ls_weighting_scheme calc
_refine_ls_wR_factor_gt 0.2258
_refine_ls_wR_factor_ref 0.2354
_reflns_Friedel_coverage 0.000
_reflns_Friedel_fraction_full .
_reflns_Friedel_fraction_max .
_reflns_number_gt 16593
_reflns_number_total 19975
_reflns_threshold_expression 'I > 2\s(I)'
_cod_data_source_file 1CHECK.cif
_cod_data_source_block p
_cod_depositor_comments
;
The following automatic conversions were performed:

data item '_exptl_crystal_density_meas' value 'not measured' was
changed to '?' -- the value is perceived as not measured.

Automatic conversion script
Id: cif_fix_values 8369 2020-08-20 11:38:08Z andrius 
;
_cod_original_sg_symbol_H-M 'P 21/c'
_cod_database_code 1564499
_shelx_shelxl_version_number 2014/7
_shelx_space_group_comment
;
The symmetry employed for this shelxl refinement is uniquely defined
by the following loop, which should always be used as a source of
symmetry information in preference to the above space-group names.
They are only intended as comments.
;

loop_
_space_group_symop_operation_xyz
'x, y, z'
'-x, y+1/2, -z+1/2'
'-x, -y, -z'
'x, -y-1/2, z-1/2'

loop_
_atom_site_label
_atom_site_type_symbol
_atom_site_fract_x
_atom_site_fract_y
_atom_site_fract_z
_atom_site_U_iso_or_equiv
_atom_site_adp_type
_atom_site_occupancy
_atom_site_site_symmetry_order
_atom_site_calc_flag
_atom_site_refinement_flags_posn
_atom_site_refinement_flags_adp
_atom_site_refinement_flags_occupancy
_atom_site_disorder_assembly
_atom_site_disorder_group
Cu1 Cu 0.00029(6) 0.20548(2) 0.78268(2) 0.02095(16) Uani 1 1 d . . . . .
Cu2 Cu -0.00029(6) 0.27814(2) 0.70117(2) 0.02246(16) Uani 1 1 d . . . . .
Cu3 Cu -0.04564(7) 0.43808(3) 0.72503(3) 0.03100(19) Uani 1 1 d . . . . .
Cu4 Cu 0.02145(7) 0.04810(3) 0.75661(3) 0.02951(18) Uani 1 1 d . . . . .
O1 O 0.0604(3) 0.20088(13) 0.73162(13) 0.0220(8) Uani 1 1 d . . . . .
O2 O 0.0202(4) 0.12486(14) 0.73928(16) 0.0314(9) Uani 1 1 d . . . . .
O3 O -0.1588(3) 0.25489(15) 0.67845(14) 0.0288(9) Uani 1 1 d . . . . .
O4 O -0.1591(3) 0.20295(14) 0.73508(13) 0.0246(8) Uani 1 1 d . . . . .
O5 O 0.0192(3) 0.28620(13) 0.76920(14) 0.0255(8) Uani 1 1 d . . . . .
O6 O -0.0317(4) 0.35948(15) 0.73841(15) 0.0357(10) Uani 1 1 d . . . . .
O7 O -0.1204(5) 0.44994(16) 0.76919(17) 0.0392(11) Uani 1 1 d . . . . .
O8 O -0.1033(4) 0.52959(15) 0.78289(16) 0.0326(9) Uani 1 1 d . . . . .
O9 O 0.1096(4) 0.44807(17) 0.77599(18) 0.0471(13) Uani 1 1 d . . . . .
O10 O 0.1258(4) 0.52723(18) 0.79408(19) 0.0447(12) Uani 1 1 d . . . . .
N1 N -0.0502(4) 0.20604(17) 0.83673(17) 0.0257(10) Uani 1 1 d . . . . .
N2 N 0.1538(4) 0.19606(17) 0.83755(17) 0.0273(10) Uani 1 1 d . . . . .
N3 N -0.0248(4) 0.29712(17) 0.63431(18) 0.0263(10) Uani 1 1 d . . . . .
N4 N 0.1587(4) 0.30157(19) 0.71554(18) 0.0288(11) Uani 1 1 d . . . . .
N5 N -0.1972(5) 0.42844(19) 0.6680(2) 0.0344(12) Uani 1 1 d . . . . .
N6 N 0.0091(5) 0.44204(17) 0.67161(19) 0.0307(11) Uani 1 1 d . . . . .
N7 N 0.1625(5) 0.04951(18) 0.81955(19) 0.0351(12) Uani 1 1 d . . . . .
N8 N -0.0524(6) 0.06472(19) 0.8014(2) 0.0420(14) Uani 1 1 d . . . . .
C1 C -0.1587(5) 0.2113(2) 0.8321(2) 0.0334(14) Uani 1 1 d . . . . .
H1 H -0.2180 0.2150 0.8012 0.040 Uiso 1 1 calc R U . . .
C2 C -0.1867(6) 0.2114(3) 0.8714(2) 0.0399(15) Uani 1 1 d . . . . .
H2 H -0.2635 0.2146 0.8671 0.048 Uiso 1 1 calc R U . . .
C3 C -0.0995(7) 0.2065(3) 0.9168(2) 0.0413(16) Uani 1 1 d . . . . .
H3 H -0.1161 0.2070 0.9439 0.050 Uiso 1 1 calc R U . . .
C4 C 0.0125(6) 0.2010(2) 0.9221(2) 0.0347(14) Uani 1 1 d . . . . .
H4 H 0.0725 0.1972 0.9528 0.042 Uiso 1 1 calc R U . . .
C5 C 0.0359(5) 0.20110(19) 0.8813(2) 0.0276(12) Uani 1 1 d . . . . .
C6 C 0.1514(5) 0.1949(2) 0.8817(2) 0.0280(12) Uani 1 1 d . . . . .
C7 C 0.2527(6) 0.1875(3) 0.9229(2) 0.0427(17) Uani 1 1 d . . . . .
H7 H 0.2514 0.1874 0.9533 0.051 Uiso 1 1 calc R U . . .
C8 C 0.3551(6) 0.1802(3) 0.9185(3) 0.0489(19) Uani 1 1 d . . . . .
H8 H 0.4232 0.1746 0.9461 0.059 Uiso 1 1 calc R U . . .
C9 C 0.3575(6) 0.1812(3) 0.8738(3) 0.0455(18) Uani 1 1 d . . . . .
H9 H 0.4265 0.1764 0.8705 0.055 Uiso 1 1 calc R U . . .
C10 C 0.2543(5) 0.1896(2) 0.8338(2) 0.0344(14) Uani 1 1 d . . . . .
H10 H 0.2548 0.1907 0.8033 0.041 Uiso 1 1 calc R U . . .
C11 C -0.1221(6) 0.2917(2) 0.5945(2) 0.0340(14) Uani 1 1 d . . . . .
H11 H -0.1861 0.2771 0.5966 0.041 Uiso 1 1 calc R U . . .
C12 C -0.1302(7) 0.3075(3) 0.5490(2) 0.0455(17) Uani 1 1 d . . . . .
H12 H -0.1987 0.3037 0.5212 0.055 Uiso 1 1 calc R U . . .
C13 C -0.0353(7) 0.3287(3) 0.5468(2) 0.0449(17) Uani 1 1 d . . . . .
H13 H -0.0389 0.3391 0.5170 0.054 Uiso 1 1 calc R U . . .
C14 C 0.0659(6) 0.3348(3) 0.5881(2) 0.0386(15) Uani 1 1 d . . . . .
H14 H 0.1306 0.3493 0.5866 0.046 Uiso 1 1 calc R U . . .
C15 C 0.0690(5) 0.3190(2) 0.6317(2) 0.0273(12) Uani 1 1 d . . . . .
C16 C 0.1710(5) 0.3231(2) 0.6781(2) 0.0285(12) Uani 1 1 d . . . . .
C17 C 0.2727(6) 0.3466(2) 0.6843(3) 0.0374(15) Uani 1 1 d . . . . .
H17 H 0.2804 0.3613 0.6582 0.045 Uiso 1 1 calc R U . . .
C18 C 0.3620(6) 0.3479(3) 0.7298(3) 0.0477(18) Uani 1 1 d . . . . .
H18 H 0.4304 0.3642 0.7350 0.057 Uiso 1 1 calc R U . . .
C19 C 0.3504(7) 0.3251(4) 0.7675(3) 0.059(2) Uani 1 1 d . . . . .
H19 H 0.4113 0.3251 0.7983 0.070 Uiso 1 1 calc R U . . .
C20 C 0.2467(6) 0.3021(3) 0.7592(3) 0.0435(17) Uani 1 1 d . . . . .
H20 H 0.2383 0.2867 0.7849 0.052 Uiso 1 1 calc R U . . .
C21 C -0.3008(7) 0.4195(3) 0.6688(3) 0.0520(19) Uani 1 1 d . . . . .
H21 H -0.3069 0.4212 0.6982 0.062 Uiso 1 1 calc R U . . .
C22 C -0.3987(7) 0.4079(3) 0.6273(4) 0.060(2) Uani 1 1 d . . . . .
H22 H -0.4693 0.4017 0.6289 0.073 Uiso 1 1 calc R U . . .
C23 C -0.3895(8) 0.4058(3) 0.5843(4) 0.064(3) Uani 1 1 d . . . . .
H23 H -0.4540 0.3977 0.5561 0.077 Uiso 1 1 calc R U . . .
C24 C -0.2858(7) 0.4157(3) 0.5823(3) 0.0500(19) Uani 1 1 d . . . . .
H24 H -0.2797 0.4147 0.5528 0.060 Uiso 1 1 calc R U . . .
C25 C -0.1902(6) 0.4271(2) 0.6244(2) 0.0350(14) Uani 1 1 d . . . . .
C26 C -0.0762(6) 0.4378(2) 0.6266(2) 0.0375(15) Uani 1 1 d . . . . .
C27 C -0.0544(9) 0.4440(3) 0.5859(3) 0.060(2) Uani 1 1 d . . . . .
H27 H -0.1139 0.4412 0.5549 0.072 Uiso 1 1 calc R U . . .
C28 C 0.0599(9) 0.4547(4) 0.5924(4) 0.066(3) Uani 1 1 d . . . . .
H28 H 0.0767 0.4597 0.5657 0.079 Uiso 1 1 calc R U . . .
C29 C 0.1449(8) 0.4577(3) 0.6378(4) 0.058(2) Uani 1 1 d . . . . .
H29 H 0.2214 0.4634 0.6428 0.070 Uiso 1 1 calc R U . . .
C30 C 0.1169(7) 0.4521(2) 0.6766(3) 0.0435(17) Uani 1 1 d . . . . .
H30 H 0.1753 0.4554 0.7077 0.052 Uiso 1 1 calc R U . . .
C31 C 0.2720(6) 0.0417(3) 0.8257(3) 0.0458(17) Uani 1 1 d . . . . .
H31 H 0.2871 0.0347 0.7989 0.055 Uiso 1 1 calc R U . . .
C32 C 0.3628(9) 0.0438(4) 0.8710(4) 0.070(3) Uani 1 1 d . . . . .
H32 H 0.4385 0.0385 0.8746 0.083 Uiso 1 1 calc R U . . .
C33 C 0.3415(11) 0.0535(4) 0.9104(3) 0.078(3) Uani 1 1 d . . . . .
H33 H 0.4028 0.0547 0.9410 0.093 Uiso 1 1 calc R U . . .
C34 C 0.2299(10) 0.0616(3) 0.9053(3) 0.066(3) Uani 1 1 d . . . . .
H34 H 0.2145 0.0681 0.9321 0.079 Uiso 1 1 calc R U . . .
C35 C 0.1407(7) 0.0598(2) 0.8589(3) 0.0431(17) Uani 1 1 d . . . . .
C36 C 0.0194(8) 0.0680(2) 0.8485(3) 0.049(2) Uani 1 1 d . . . . .
C37 C -0.0233(11) 0.0788(3) 0.8830(4) 0.070(3) Uani 1 1 d . . . . .
H37 H 0.0278 0.0808 0.9156 0.084 Uiso 1 1 calc R U . . .
C38 C -0.1366(13) 0.0863(3) 0.8698(5) 0.083(4) Uani 1 1 d . . . . .
H38 H -0.1645 0.0930 0.8931 0.100 Uiso 1 1 calc R U . . .
C39 C -0.2113(10) 0.0838(3) 0.8218(5) 0.070(3) Uani 1 1 d . . . . .
H39 H -0.2906 0.0889 0.8118 0.084 Uiso 1 1 calc R U . . .
C40 C -0.1650(8) 0.0734(3) 0.7876(4) 0.056(2) Uani 1 1 d . . . . .
H40 H -0.2145 0.0727 0.7548 0.068 Uiso 1 1 calc R U . . .
C101 C 0.1736(5) 0.1724(2) 0.6706(2) 0.0289(12) Uani 1 1 d . . . . .
C102 C 0.1552(6) 0.2025(2) 0.6330(2) 0.0356(14) Uani 1 1 d . . . . .
H102 H 0.0807 0.2051 0.6083 0.043 Uiso 1 1 calc R U . . .
C103 C 0.2459(7) 0.2304(3) 0.6299(3) 0.0453(18) Uani 1 1 d . . . . .
H103 H 0.2315 0.2497 0.6029 0.054 Uiso 1 1 calc R U . . .
C104 C 0.3533(7) 0.2288(3) 0.6664(3) 0.0466(18) Uani 1 1 d . . . . .
H104 H 0.4115 0.2487 0.6653 0.056 Uiso 1 1 calc R U . . .
C105 C 0.3787(6) 0.1973(3) 0.7064(3) 0.0393(15) Uani 1 1 d . . . . .
C106 C 0.4913(6) 0.1944(3) 0.7456(3) 0.052(2) Uani 1 1 d . . . . .
H106 H 0.5498 0.2151 0.7462 0.062 Uiso 1 1 calc R U . . .
C107 C 0.5141(6) 0.1620(3) 0.7820(3) 0.051(2) Uani 1 1 d . . . . .
H107 H 0.5874 0.1612 0.8076 0.061 Uiso 1 1 calc R U . . .
C108 C 0.4285(6) 0.1298(3) 0.7813(3) 0.0440(17) Uani 1 1 d . . . . .
H108 H 0.4465 0.1063 0.8053 0.053 Uiso 1 1 calc R U . . .
C109 C 0.3184(6) 0.1325(3) 0.7456(2) 0.0366(14) Uani 1 1 d . . . . .
H109 H 0.2618 0.1114 0.7462 0.044 Uiso 1 1 calc R U . . .
C110 C 0.2887(5) 0.1669(2) 0.7075(2) 0.0299(13) Uani 1 1 d . . . . .
C111 C 0.0756(5) 0.1437(2) 0.6742(2) 0.0254(11) Uani 1 1 d . . . . .
H11A H 0.0941 0.1094 0.6754 0.030 Uiso 1 1 calc R U . . .
H11B H 0.0054 0.1492 0.6450 0.030 Uiso 1 1 calc R U . . .
C112 C 0.0509(5) 0.1561(2) 0.71817(19) 0.0244(11) Uani 1 1 d . . . . .
C201 C -0.3694(5) 0.2229(2) 0.6118(2) 0.0306(13) Uani 1 1 d . . . . .
C202 C -0.4417(6) 0.2610(3) 0.5903(2) 0.0395(16) Uani 1 1 d . . . . .
H202 H -0.4717 0.2792 0.6083 0.047 Uiso 1 1 calc R U . . .
C203 C -0.4721(7) 0.2735(3) 0.5416(3) 0.0492(19) Uani 1 1 d . . . . .
H203 H -0.5223 0.2994 0.5276 0.059 Uiso 1 1 calc R U . . .
C204 C -0.4281(7) 0.2478(3) 0.5148(2) 0.0506(19) Uani 1 1 d . . . . .
H204 H -0.4469 0.2569 0.4828 0.061 Uiso 1 1 calc R U . . .
C205 C -0.3541(6) 0.2074(3) 0.5348(2) 0.0412(16) Uani 1 1 d . . . . .
C206 C -0.3075(7) 0.1800(4) 0.5077(3) 0.058(2) Uani 1 1 d . . . . .
H206 H -0.3261 0.1884 0.4756 0.070 Uiso 1 1 calc R U . . .
C207 C -0.2365(7) 0.1419(4) 0.5276(4) 0.063(2) Uani 1 1 d . . . . .
H207 H -0.2057 0.1246 0.5094 0.075 Uiso 1 1 calc R U . . .
C208 C -0.2094(7) 0.1286(3) 0.5751(3) 0.059(2) Uani 1 1 d . . . . .
H208 H -0.1614 0.1019 0.5883 0.071 Uiso 1 1 calc R U . . .
C209 C -0.2518(6) 0.1538(3) 0.6034(3) 0.0433(17) Uani 1 1 d . . . . .
H209 H -0.2323 0.1442 0.6352 0.052 Uiso 1 1 calc R U . . .
C210 C -0.3255(5) 0.1947(2) 0.5840(2) 0.0332(14) Uani 1 1 d . . . . .
C211 C -0.3320(5) 0.2125(3) 0.6649(2) 0.0336(14) Uani 1 1 d . . . . .
H21A H -0.3449 0.1784 0.6689 0.040 Uiso 1 1 calc R U . . .
H21B H -0.3798 0.2312 0.6766 0.040 Uiso 1 1 calc R U . . .
C212 C -0.2053(5) 0.2245(2) 0.6954(2) 0.0252(12) Uani 1 1 d . . . . .
C301 C 0.0781(7) 0.3335(2) 0.8652(2) 0.0418(17) Uani 1 1 d . . . . .
C302 C 0.1865(7) 0.3336(3) 0.8674(3) 0.055(2) Uani 1 1 d . . . . .
H302 H 0.1983 0.3416 0.8400 0.066 Uiso 1 1 calc R U . . .
C303 C 0.2832(9) 0.3216(4) 0.9115(4) 0.081(3) Uani 1 1 d . . . . .
H303 H 0.3577 0.3205 0.9126 0.097 Uiso 1 1 calc R U . . .
C304 C 0.2658(10) 0.3118(4) 0.9517(4) 0.081(4) Uani 1 1 d . . . . .
H304 H 0.3290 0.3036 0.9803 0.097 Uiso 1 1 calc R U . . .
C305 C 0.1553(4) 0.31375(19) 0.95128(18) 0.058(2) Uani 1 1 d G U . . .
C306 C 0.1408(5) 0.3056(2) 0.99362(14) 0.067(2) Uani 1 1 d G U . . .
H306 H 0.2045 0.2978 1.0222 0.081 Uiso 1 1 calc R U . . .
C307 C 0.0310(6) 0.3091(2) 0.99329(16) 0.071(2) Uani 1 1 d G U . . .
H307 H 0.0212 0.3036 1.0216 0.085 Uiso 1 1 calc R U . . .
C308 C -0.0643(5) 0.3208(2) 0.9506(2) 0.066(2) Uani 1 1 d G U . . .
H308 H -0.1378 0.3231 0.9504 0.079 Uiso 1 1 calc R U . . .
C309 C -0.0498(4) 0.32894(18) 0.90827(15) 0.0543(18) Uani 1 1 d G U . . .
H309 H -0.1136 0.3368 0.8797 0.065 Uiso 1 1 calc R U . . .
C310 C 0.0600(5) 0.32543(17) 0.90860(14) 0.0465(17) Uani 1 1 d G U . . .
C311 C -0.0249(7) 0.3443(3) 0.8179(2) 0.0448(17) Uani 1 1 d . . . . .
H31A H -0.0409 0.3789 0.8165 0.054 Uiso 1 1 calc R U . . .
H31B H -0.0923 0.3275 0.8178 0.054 Uiso 1 1 calc R U . . .
C312 C -0.0103(5) 0.3300(2) 0.7724(2) 0.0289(12) Uani 1 1 d . . . . .
C401 C -0.1291(6) 0.5128(2) 0.8715(2) 0.0321(13) Uani 1 1 d . . . . .
C402 C -0.1862(7) 0.5529(2) 0.8772(3) 0.0390(15) Uani 1 1 d . . . . .
H402 H -0.2578 0.5611 0.8527 0.047 Uiso 1 1 calc R U . . .
C403 C -0.1401(7) 0.5821(3) 0.9190(3) 0.0447(17) Uani 1 1 d . . . . .
H403 H -0.1814 0.6090 0.9218 0.054 Uiso 1 1 calc R U . . .
C404 C -0.0365(7) 0.5711(2) 0.9548(3) 0.0445(18) Uani 1 1 d . . . . .
H404 H -0.0066 0.5908 0.9822 0.053 Uiso 1 1 calc R U . . .
C405 C 0.0282(7) 0.5304(2) 0.9519(2) 0.0384(15) Uani 1 1 d . . . . .
C406 C 0.1349(8) 0.5170(3) 0.9892(3) 0.051(2) Uani 1 1 d . . . . .
H406 H 0.1658 0.5360 1.0170 0.062 Uiso 1 1 calc R U . . .
C407 C 0.1945(8) 0.4772(3) 0.9859(3) 0.061(2) Uani 1 1 d . . . . .
H407 H 0.2647 0.4691 1.0114 0.073 Uiso 1 1 calc R U . . .
C408 C 0.1497(8) 0.4481(3) 0.9439(3) 0.060(2) Uani 1 1 d . . . . .
H408 H 0.1903 0.4208 0.9415 0.072 Uiso 1 1 calc R U . . .
C409 C 0.0460(7) 0.4602(2) 0.9064(3) 0.0441(17) Uani 1 1 d . . . . .
H409 H 0.0181 0.4413 0.8785 0.053 Uiso 1 1 calc R U . . .
C410 C -0.0191(6) 0.5005(2) 0.9091(2) 0.0329(14) Uani 1 1 d . . . . .
C411 C -0.1832(6) 0.4816(2) 0.8267(2) 0.0354(14) Uani 1 1 d . . . . .
H41A H -0.2655 0.4890 0.8108 0.042 Uiso 1 1 calc R U . . .
H41B H -0.1756 0.4478 0.8366 0.042 Uiso 1 1 calc R U . . .
C412 C -0.1304(6) 0.4879(2) 0.7900(2) 0.0308(13) Uani 1 1 d . . . . .
C501 C 0.3684(6) 0.5183(2) 0.8490(3) 0.083(3) Uani 1 1 d G U . . .
C502 C 0.4017(7) 0.5322(3) 0.8126(2) 0.099(3) Uani 1 1 d G U . . .
H502 H 0.3727 0.5157 0.7832 0.119 Uiso 1 1 calc R U . . .
C503 C 0.4783(7) 0.5707(3) 0.8203(3) 0.103(3) Uani 1 1 d G U . . .
H503 H 0.5006 0.5800 0.7959 0.123 Uiso 1 1 calc R U . . .
C504 C 0.5216(6) 0.5953(3) 0.8643(4) 0.107(3) Uani 1 1 d G U . . .
H504 H 0.5729 0.6211 0.8694 0.129 Uiso 1 1 calc R U . . .
C505 C 0.4883(6) 0.5814(3) 0.9007(3) 0.079(2) Uani 1 1 d DG U . . .
C510 C 0.4117(6) 0.5429(3) 0.8930(2) 0.078(2) Uani 1 1 d DG U . . .
C506 C 0.5436(11) 0.6073(5) 0.9418(4) 0.108(4) Uani 1 1 d D U . . .
H506 H 0.5956 0.6322 0.9449 0.129 Uiso 1 1 calc R U . . .
C507 C 0.5134(11) 0.5921(5) 0.9796(6) 0.111(4) Uani 1 1 d D U . . .
H507 H 0.5452 0.6083 1.0091 0.133 Uiso 1 1 calc R U . . .
C508 C 0.4369(11) 0.5532(5) 0.9739(5) 0.108(4) Uani 1 1 d D U . . .
H508 H 0.4215 0.5445 1.0002 0.130 Uiso 1 1 calc R U . . .
C509 C 0.3840(11) 0.5275(5) 0.9318(4) 0.095(3) Uani 1 1 d D U . . .
H509 H 0.3337 0.5018 0.9287 0.114 Uiso 1 1 calc R U . . .
C511 C 0.2815(8) 0.4737(3) 0.8399(4) 0.065(2) Uani 1 1 d . U . . .
H51A H 0.3136 0.4453 0.8311 0.078 Uiso 1 1 calc R U . . .
H51B H 0.2734 0.4664 0.8696 0.078 Uiso 1 1 calc R U . . .
C512 C 0.1620(6) 0.4847(3) 0.7997(3) 0.0420(16) Uani 1 1 d . U . . .
F1 F 0.6616(5) 0.18293(19) 0.93445(18) 0.0639(13) Uani 1 1 d . . . . .
F2 F 0.6125(5) 0.1115(2) 0.89243(18) 0.0788(17) Uani 1 1 d . . . . .
F3 F 0.7762(4) 0.1160(2) 0.96072(19) 0.0685(15) Uani 1 1 d . . . . .
F4 F 0.6015(5) 0.1186(2) 0.9641(2) 0.0729(15) Uani 1 1 d . . . . .
B1 B 0.6629(7) 0.1331(4) 0.9379(3) 0.046(2) Uani 1 1 d . . . . .
F5 F 0.1560(5) 0.3867(3) 0.5076(2) 0.0885(19) Uani 1 1 d . . . . .
F6 F 0.3412(4) 0.3812(2) 0.51605(16) 0.0625(14) Uani 1 1 d . . . . .
F7 F 0.3001(5) 0.3856(3) 0.58155(17) 0.0816(19) Uani 1 1 d . . . . .
F8 F 0.2488(6) 0.3177(2) 0.5332(2) 0.0871(19) Uani 1 1 d . . . . .
B2 B 0.2643(9) 0.3681(5) 0.5354(3) 0.062(3) Uani 1 1 d . . . . .
F9 F 0.4565(8) 0.4377(4) 0.6854(3) 0.096(3) Uani 0.775(10) 1 d . U P A 1
F10 F 0.5267(11) 0.4507(4) 0.7646(3) 0.114(4) Uani 0.775(10) 1 d . U P A 1
F11 F 0.3850(15) 0.4909(7) 0.7184(8) 0.174(7) Uani 0.775(10) 1 d . U P A 1
F12 F 0.5690(9) 0.5025(4) 0.7231(4) 0.128(4) Uani 0.775(10) 1 d . U P A 1
F13 F 0.574(3) 0.4355(12) 0.7447(13) 0.102(8) Uani 0.225(10) 1 d D U P A 2
F14 F 0.415(3) 0.4706(12) 0.7483(11) 0.081(5) Uani 0.225(10) 1 d D U P A 2
F15 F 0.393(3) 0.5090(13) 0.7033(14) 0.086(5) Uani 0.225(10) 1 d D U P A 2
F16 F 0.442(3) 0.4797(14) 0.6691(9) 0.098(5) Uani 0.225(10) 1 d D U P A 2
B3 B 0.4879(12) 0.4736(6) 0.7215(5) 0.087(3) Uani 1 1 d D U . . .
O30 O 0.3234(10) 0.7064(4) 0.2301(4) 0.137(4) Uiso 1 1 d . . . . .
C300 C 0.3382(12) 0.6686(5) 0.2641(5) 0.103(4) Uiso 1 1 d . . . . .
O40 O 0.4305(14) 0.5912(6) 0.1476(6) 0.191(6) Uiso 1 1 d . . . . .
C400 C 0.3760(14) 0.5605(6) 0.1097(6) 0.113(5) Uiso 1 1 d . . . . .
O50 O 0.3606(13) 0.6766(6) 0.1540(5) 0.181(5) Uiso 1 1 d . . . . .
C500 C 0.426(2) 0.7159(10) 0.1265(10) 0.209(11) Uiso 1 1 d . . . . .
O60 O 0.316(3) 0.4986(10) 0.5456(10) 0.334(13) Uiso 1 1 d . . . . .

loop_
_atom_site_aniso_label
_atom_site_aniso_U_11
_atom_site_aniso_U_22
_atom_site_aniso_U_33
_atom_site_aniso_U_23
_atom_site_aniso_U_13
_atom_site_aniso_U_12
Cu1 0.0228(3) 0.0188(3) 0.0183(3) 0.0023(2) 0.0056(3) -0.0002(2)
Cu2 0.0232(3) 0.0218(3) 0.0201(3) 0.0023(3) 0.0068(3) -0.0049(3)
Cu3 0.0431(4) 0.0185(3) 0.0290(4) -0.0001(3) 0.0126(3) -0.0014(3)
Cu4 0.0398(4) 0.0170(3) 0.0361(4) -0.0012(3) 0.0202(3) 0.0002(3)
O1 0.0228(19) 0.0203(19) 0.0213(18) -0.0048(15) 0.0076(15) -0.0047(15)
O2 0.046(3) 0.0167(19) 0.038(2) 0.0013(17) 0.024(2) 0.0023(18)
O3 0.025(2) 0.032(2) 0.026(2) 0.0074(17) 0.0069(16) -0.0067(17)
O4 0.0246(19) 0.026(2) 0.0209(19) 0.0047(15) 0.0071(16) -0.0042(16)
O5 0.033(2) 0.0148(18) 0.026(2) 0.0006(15) 0.0107(17) -0.0009(16)
O6 0.060(3) 0.022(2) 0.026(2) 0.0043(17) 0.018(2) 0.004(2)
O7 0.060(3) 0.024(2) 0.041(3) -0.0017(19) 0.030(2) -0.003(2)
O8 0.046(3) 0.020(2) 0.037(2) 0.0029(17) 0.024(2) -0.0006(18)
O9 0.047(3) 0.030(3) 0.045(3) -0.006(2) 0.001(2) 0.008(2)
O10 0.044(3) 0.032(3) 0.055(3) -0.005(2) 0.018(2) -0.004(2)
N1 0.029(2) 0.024(2) 0.020(2) 0.0028(18) 0.0058(19) -0.0026(19)
N2 0.031(3) 0.024(2) 0.021(2) -0.0009(19) 0.004(2) 0.002(2)
N3 0.031(3) 0.021(2) 0.029(3) 0.0022(19) 0.015(2) -0.0022(19)
N4 0.026(2) 0.031(3) 0.028(2) -0.001(2) 0.010(2) -0.005(2)
N5 0.038(3) 0.026(3) 0.038(3) -0.004(2) 0.013(2) -0.002(2)
N6 0.040(3) 0.015(2) 0.040(3) -0.004(2) 0.019(2) 0.003(2)
N7 0.055(4) 0.016(2) 0.033(3) 0.000(2) 0.018(3) -0.002(2)
N8 0.058(4) 0.016(2) 0.069(4) -0.006(3) 0.044(3) -0.006(2)
C1 0.030(3) 0.038(3) 0.030(3) 0.005(3) 0.011(3) -0.004(3)
C2 0.041(4) 0.047(4) 0.037(4) 0.001(3) 0.023(3) -0.009(3)
C3 0.058(4) 0.040(4) 0.031(3) -0.002(3) 0.024(3) -0.008(3)
C4 0.049(4) 0.026(3) 0.024(3) 0.002(2) 0.011(3) 0.000(3)
C5 0.040(3) 0.013(2) 0.026(3) 0.000(2) 0.010(3) -0.003(2)
C6 0.036(3) 0.018(3) 0.022(3) -0.002(2) 0.004(2) 0.005(2)
C7 0.048(4) 0.044(4) 0.024(3) -0.008(3) 0.002(3) 0.005(3)
C8 0.035(4) 0.055(5) 0.035(4) -0.013(3) -0.007(3) 0.015(3)
C9 0.028(3) 0.059(5) 0.040(4) -0.016(3) 0.004(3) 0.009(3)
C10 0.033(3) 0.037(3) 0.025(3) -0.005(3) 0.005(3) 0.010(3)
C11 0.035(3) 0.036(3) 0.027(3) 0.001(3) 0.009(3) -0.005(3)
C12 0.047(4) 0.058(5) 0.025(3) 0.003(3) 0.008(3) -0.010(4)
C13 0.059(5) 0.051(4) 0.030(3) 0.012(3) 0.024(3) -0.001(4)
C14 0.046(4) 0.039(4) 0.036(3) 0.006(3) 0.023(3) -0.001(3)
C15 0.032(3) 0.022(3) 0.033(3) 0.000(2) 0.020(3) -0.004(2)
C16 0.032(3) 0.021(3) 0.035(3) -0.003(2) 0.016(3) -0.001(2)
C17 0.037(3) 0.030(3) 0.052(4) 0.000(3) 0.026(3) -0.004(3)
C18 0.031(3) 0.049(4) 0.064(5) -0.006(4) 0.019(3) -0.014(3)
C19 0.038(4) 0.082(6) 0.045(4) -0.005(4) 0.007(3) -0.021(4)
C20 0.034(3) 0.057(5) 0.036(4) 0.005(3) 0.011(3) -0.009(3)
C21 0.059(5) 0.044(4) 0.060(5) -0.011(4) 0.032(4) -0.015(4)
C22 0.039(4) 0.052(5) 0.080(6) -0.014(4) 0.014(4) -0.014(4)
C23 0.058(5) 0.050(5) 0.062(6) -0.014(4) 0.002(4) 0.007(4)
C24 0.054(5) 0.040(4) 0.040(4) -0.002(3) 0.004(3) 0.009(3)
C25 0.045(4) 0.021(3) 0.036(3) 0.002(2) 0.013(3) 0.010(3)
C26 0.053(4) 0.026(3) 0.032(3) 0.006(3) 0.017(3) 0.014(3)
C27 0.080(6) 0.060(5) 0.044(4) 0.004(4) 0.031(4) 0.023(5)
C28 0.084(7) 0.068(6) 0.072(6) 0.009(5) 0.058(6) 0.015(5)
C29 0.070(6) 0.036(4) 0.095(7) -0.001(4) 0.059(6) 0.001(4)
C30 0.047(4) 0.023(3) 0.064(5) -0.004(3) 0.025(4) 0.001(3)
C31 0.041(4) 0.038(4) 0.049(4) 0.004(3) 0.010(3) 0.000(3)
C32 0.061(6) 0.060(6) 0.062(6) 0.003(5) 0.001(5) -0.004(5)
C33 0.095(8) 0.067(6) 0.039(5) -0.003(4) -0.004(5) -0.022(6)
C34 0.105(8) 0.052(5) 0.037(4) -0.014(4) 0.026(5) -0.028(5)
C35 0.075(5) 0.020(3) 0.037(4) -0.007(3) 0.027(4) -0.012(3)
C36 0.093(6) 0.018(3) 0.056(5) -0.010(3) 0.051(5) -0.014(3)
C37 0.128(9) 0.039(4) 0.081(6) -0.019(4) 0.080(7) -0.028(5)
C38 0.150(11) 0.033(4) 0.129(10) -0.009(5) 0.120(10) -0.011(6)
C39 0.089(7) 0.026(4) 0.134(10) 0.002(5) 0.085(8) 0.004(4)
C40 0.070(6) 0.023(3) 0.096(7) 0.004(4) 0.055(5) 0.004(3)
C101 0.038(3) 0.027(3) 0.026(3) -0.007(2) 0.017(3) 0.001(2)
C102 0.046(4) 0.034(3) 0.030(3) -0.002(3) 0.020(3) 0.011(3)
C103 0.071(5) 0.036(4) 0.047(4) 0.010(3) 0.041(4) 0.011(3)
C104 0.053(4) 0.040(4) 0.065(5) 0.002(4) 0.043(4) -0.001(3)
C105 0.037(4) 0.046(4) 0.043(4) -0.008(3) 0.025(3) -0.003(3)
C106 0.028(3) 0.064(5) 0.065(5) -0.012(4) 0.021(4) -0.007(3)
C107 0.027(3) 0.067(5) 0.051(4) -0.014(4) 0.009(3) 0.000(3)
C108 0.033(3) 0.062(5) 0.033(3) 0.003(3) 0.010(3) 0.012(3)
C109 0.031(3) 0.048(4) 0.030(3) -0.002(3) 0.012(3) -0.001(3)
C110 0.034(3) 0.029(3) 0.032(3) -0.007(2) 0.019(3) 0.000(2)
C111 0.027(3) 0.020(3) 0.026(3) -0.005(2) 0.008(2) 0.000(2)
C112 0.024(3) 0.023(3) 0.019(3) 0.002(2) 0.003(2) 0.003(2)
C201 0.019(3) 0.042(4) 0.026(3) 0.000(3) 0.005(2) -0.007(2)
C202 0.028(3) 0.057(4) 0.029(3) -0.004(3) 0.008(3) 0.003(3)
C203 0.044(4) 0.057(5) 0.035(4) 0.010(3) 0.004(3) 0.013(4)
C204 0.047(4) 0.074(6) 0.022(3) 0.003(3) 0.004(3) -0.001(4)
C205 0.034(3) 0.051(4) 0.034(3) -0.009(3) 0.010(3) -0.007(3)
C206 0.051(5) 0.079(6) 0.047(4) -0.017(4) 0.023(4) -0.011(4)
C207 0.045(5) 0.068(6) 0.075(6) -0.032(5) 0.025(4) -0.005(4)
C208 0.040(4) 0.052(5) 0.072(6) -0.019(4) 0.009(4) -0.003(4)
C209 0.028(3) 0.041(4) 0.045(4) -0.006(3) 0.001(3) -0.006(3)
C210 0.023(3) 0.038(3) 0.031(3) -0.005(3) 0.003(2) -0.010(3)
C211 0.020(3) 0.050(4) 0.027(3) 0.005(3) 0.006(2) -0.008(3)
C212 0.021(3) 0.031(3) 0.022(3) 0.000(2) 0.008(2) -0.001(2)
C301 0.065(5) 0.024(3) 0.032(3) -0.007(3) 0.016(3) 0.001(3)
C302 0.058(5) 0.058(5) 0.042(4) -0.020(4) 0.014(4) -0.005(4)
C303 0.059(6) 0.085(8) 0.077(7) -0.044(6) 0.008(5) 0.000(5)
C304 0.089(8) 0.056(6) 0.052(5) -0.024(5) -0.015(5) 0.011(5)
C305 0.093(5) 0.025(3) 0.038(3) -0.008(3) 0.010(4) 0.004(3)
C306 0.091(4) 0.049(3) 0.047(3) -0.002(3) 0.015(3) -0.002(3)
C307 0.100(4) 0.060(4) 0.053(3) -0.001(3) 0.032(3) -0.012(3)
C308 0.107(5) 0.047(4) 0.054(4) -0.013(3) 0.043(4) -0.015(4)
C309 0.093(5) 0.032(3) 0.044(4) -0.011(3) 0.034(4) -0.007(3)
C310 0.079(5) 0.020(3) 0.036(3) -0.004(2) 0.019(3) 0.000(3)
C311 0.070(5) 0.042(4) 0.029(3) -0.005(3) 0.027(3) 0.009(4)
C312 0.038(3) 0.022(3) 0.027(3) 0.001(2) 0.014(3) 0.000(2)
C401 0.048(4) 0.025(3) 0.032(3) 0.000(2) 0.025(3) -0.008(3)
C402 0.053(4) 0.032(3) 0.041(4) 0.005(3) 0.029(3) 0.002(3)
C403 0.070(5) 0.028(3) 0.052(4) -0.002(3) 0.041(4) 0.003(3)
C404 0.074(5) 0.029(3) 0.044(4) -0.013(3) 0.038(4) -0.013(3)
C405 0.058(4) 0.026(3) 0.036(3) -0.001(3) 0.024(3) -0.008(3)
C406 0.070(5) 0.038(4) 0.041(4) -0.004(3) 0.017(4) -0.015(4)
C407 0.054(5) 0.051(5) 0.061(5) 0.010(4) 0.008(4) 0.000(4)
C408 0.065(5) 0.032(4) 0.076(6) 0.002(4) 0.023(5) 0.008(4)
C409 0.054(4) 0.022(3) 0.053(4) -0.007(3) 0.019(4) -0.002(3)
C410 0.051(4) 0.019(3) 0.035(3) -0.002(2) 0.024(3) -0.007(3)
C411 0.042(4) 0.031(3) 0.038(3) 0.001(3) 0.021(3) -0.007(3)
C412 0.040(3) 0.023(3) 0.030(3) 0.000(2) 0.015(3) 0.002(2)
C501 0.061(4) 0.086(5) 0.088(5) 0.000(4) 0.017(4) 0.026(4)
C502 0.072(5) 0.133(7) 0.098(6) 0.026(6) 0.042(5) 0.033(5)
C503 0.067(5) 0.139(8) 0.104(6) 0.023(6) 0.038(5) 0.043(5)
C504 0.066(5) 0.121(7) 0.124(7) 0.020(6) 0.029(5) 0.042(5)
C505 0.043(4) 0.073(5) 0.107(6) -0.002(5) 0.019(4) 0.019(4)
C510 0.053(4) 0.068(5) 0.090(5) 0.000(4) 0.008(4) 0.021(4)
C506 0.068(6) 0.089(6) 0.135(7) -0.006(6) 0.011(6) 0.013(5)
C507 0.084(6) 0.110(7) 0.122(7) 0.003(6) 0.026(6) 0.019(6)
C508 0.085(6) 0.111(7) 0.103(7) 0.001(6) 0.016(6) 0.027(6)
C509 0.078(6) 0.101(6) 0.096(6) 0.007(5) 0.025(5) 0.028(5)
C511 0.050(4) 0.053(4) 0.066(5) -0.003(4) -0.001(4) 0.008(4)
C512 0.039(4) 0.038(4) 0.042(4) 0.001(3) 0.011(3) 0.000(3)
F1 0.068(3) 0.064(3) 0.062(3) 0.007(2) 0.029(3) 0.001(3)
F2 0.066(3) 0.107(5) 0.042(3) -0.022(3) 0.001(2) 0.003(3)
F3 0.033(2) 0.085(4) 0.071(3) -0.022(3) 0.006(2) 0.010(2)
F4 0.069(3) 0.093(4) 0.075(3) 0.026(3) 0.048(3) 0.013(3)
B1 0.030(4) 0.076(6) 0.029(4) -0.003(4) 0.009(3) 0.003(4)
F5 0.048(3) 0.139(6) 0.073(4) -0.006(4) 0.020(3) -0.004(3)
F6 0.049(3) 0.098(4) 0.048(3) -0.009(3) 0.028(2) -0.023(3)
F7 0.076(4) 0.135(5) 0.043(3) -0.023(3) 0.033(3) -0.053(4)
F8 0.118(5) 0.089(4) 0.068(4) -0.004(3) 0.053(4) -0.030(4)
B2 0.050(5) 0.106(9) 0.041(5) -0.021(5) 0.028(4) -0.031(6)
F9 0.105(6) 0.123(8) 0.071(5) -0.022(5) 0.048(5) -0.021(6)
F10 0.133(8) 0.108(7) 0.075(5) 0.012(5) 0.017(5) -0.031(6)
F11 0.124(9) 0.184(12) 0.204(13) -0.024(10) 0.059(9) 0.037(9)
F12 0.101(6) 0.115(6) 0.141(7) 0.037(5) 0.022(5) -0.059(5)
F13 0.079(14) 0.119(17) 0.117(16) -0.008(15) 0.049(13) 0.018(13)
F14 0.076(8) 0.100(10) 0.085(9) 0.019(8) 0.051(7) 0.009(8)
F15 0.080(8) 0.101(9) 0.091(8) 0.016(8) 0.049(7) 0.012(7)
F16 0.089(9) 0.107(10) 0.104(9) 0.008(9) 0.045(8) 0.008(8)
B3 0.077(6) 0.100(7) 0.095(6) 0.014(6) 0.046(5) 0.003(5)

loop_
_atom_type_symbol
_atom_type_description
_atom_type_scat_dispersion_real
_atom_type_scat_dispersion_imag
_atom_type_scat_source
C C 0.0033 0.0016 'International Tables Vol C Tables 4.2.6.8 and 6.1.1.4'
H H 0.0000 0.0000 'International Tables Vol C Tables 4.2.6.8 and 6.1.1.4'
B B 0.0013 0.0007 'International Tables Vol C Tables 4.2.6.8 and 6.1.1.4'
Cu Cu 0.3201 1.2651 'International Tables Vol C Tables 4.2.6.8 and 6.1.1.4'
F F 0.0171 0.0103 'International Tables Vol C Tables 4.2.6.8 and 6.1.1.4'
N N 0.0061 0.0033 'International Tables Vol C Tables 4.2.6.8 and 6.1.1.4'
O O 0.0106 0.0060 'International Tables Vol C Tables 4.2.6.8 and 6.1.1.4'

loop_
_geom_angle_atom_site_label_1
_geom_angle_atom_site_label_2
_geom_angle_atom_site_label_3
_geom_angle
_geom_angle_site_symmetry_1
_geom_angle_site_symmetry_3
O4 Cu1 N2 167.74(19) . .
O4 Cu1 N1 91.22(18) . .
N2 Cu1 N1 81.3(2) . .
O4 Cu1 O1 92.05(16) . .
N2 Cu1 O1 94.92(18) . .
N1 Cu1 O1 175.35(18) . .
O4 Cu1 O5 93.21(15) . .
N2 Cu1 O5 97.95(18) . .
N1 Cu1 O5 103.45(17) . .
O1 Cu1 O5 79.68(15) . .
O3 Cu2 N4 172.61(19) . .
O3 Cu2 O5 93.86(17) . .
N4 Cu2 O5 93.51(19) . .
O3 Cu2 N3 91.51(18) . .
N4 Cu2 N3 81.4(2) . .
O5 Cu2 N3 158.28(18) . .
O3 Cu2 O1 87.75(15) . .
N4 Cu2 O1 94.21(18) . .
O5 Cu2 O1 79.15(14) . .
N3 Cu2 O1 122.12(17) . .
O9 Cu3 O7 92.8(2) . .
O9 Cu3 N5 174.1(2) . .
O7 Cu3 N5 92.9(2) . .
O9 Cu3 N6 93.4(2) . .
O7 Cu3 N6 165.0(2) . .
N5 Cu3 N6 80.7(2) . .
O9 Cu3 O6 90.89(19) . .
O7 Cu3 O6 93.56(18) . .
N5 Cu3 O6 90.2(2) . .
N6 Cu3 O6 100.02(18) . .
O10 Cu4 O8 91.0(2) 2_546 2_546
O10 Cu4 N7 160.3(2) 2_546 .
O8 Cu4 N7 95.7(2) 2_546 .
O10 Cu4 N8 92.2(3) 2_546 .
O8 Cu4 N8 175.6(2) 2_546 .
N7 Cu4 N8 80.3(3) . .
O10 Cu4 O2 100.83(19) 2_546 .
O8 Cu4 O2 93.30(17) 2_546 .
N7 Cu4 O2 97.21(19) . .
N8 Cu4 O2 89.06(19) . .
C112 O1 Cu1 106.9(3) . .
C112 O1 Cu2 141.3(3) . .
Cu1 O1 Cu2 94.62(15) . .
C112 O2 Cu4 146.5(4) . .
C212 O3 Cu2 132.1(4) . .
C212 O4 Cu1 128.8(4) . .
C312 O5 Cu2 105.7(3) . .
C312 O5 Cu1 147.8(4) . .
Cu2 O5 Cu1 95.75(15) . .
C312 O6 Cu3 139.9(4) . .
C412 O7 Cu3 131.3(4) . .
C412 O8 Cu4 127.1(4) . 2_556
C512 O9 Cu3 133.2(5) . .
C512 O10 Cu4 124.3(5) . 2_556
C1 N1 C5 119.1(5) . .
C1 N1 Cu1 125.9(4) . .
C5 N1 Cu1 115.0(4) . .
C10 N2 C6 119.7(5) . .
C10 N2 Cu1 125.6(4) . .
C6 N2 Cu1 114.6(4) . .
C11 N3 C15 119.9(5) . .
C11 N3 Cu2 126.1(4) . .
C15 N3 Cu2 114.0(4) . .
C20 N4 C16 119.5(5) . .
C20 N4 Cu2 125.1(4) . .
C16 N4 Cu2 115.0(4) . .
C21 N5 C25 118.2(6) . .
C21 N5 Cu3 126.9(5) . .
C25 N5 Cu3 114.7(5) . .
C30 N6 C26 118.7(6) . .
C30 N6 Cu3 126.7(5) . .
C26 N6 Cu3 114.3(4) . .
C31 N7 C35 119.3(7) . .
C31 N7 Cu4 126.2(5) . .
C35 N7 Cu4 114.5(5) . .
C40 N8 C36 119.1(7) . .
C40 N8 Cu4 124.9(6) . .
C36 N8 Cu4 116.0(5) . .
N1 C1 C2 122.5(6) . .
N1 C1 H1 118.8 . .
C2 C1 H1 118.8 . .
C3 C2 C1 118.7(7) . .
C3 C2 H2 120.6 . .
C1 C2 H2 120.6 . .
C2 C3 C4 119.4(6) . .
C2 C3 H3 120.3 . .
C4 C3 H3 120.3 . .
C3 C4 C5 119.5(6) . .
C3 C4 H4 120.2 . .
C5 C4 H4 120.2 . .
N1 C5 C4 120.8(6) . .
N1 C5 C6 114.1(5) . .
C4 C5 C6 125.1(6) . .
N2 C6 C7 120.3(6) . .
N2 C6 C5 115.0(5) . .
C7 C6 C5 124.7(6) . .
C8 C7 C6 119.4(6) . .
C8 C7 H7 120.3 . .
C6 C7 H7 120.3 . .
C9 C8 C7 120.4(6) . .
C9 C8 H8 119.8 . .
C7 C8 H8 119.8 . .
C8 C9 C10 117.9(7) . .
C8 C9 H9 121.0 . .
C10 C9 H9 121.0 . .
N2 C10 C9 122.3(6) . .
N2 C10 H10 118.9 . .
C9 C10 H10 118.9 . .
N3 C11 C12 121.2(6) . .
N3 C11 H11 119.4 . .
C12 C11 H11 119.4 . .
C13 C12 C11 118.5(6) . .
C13 C12 H12 120.8 . .
C11 C12 H12 120.8 . .
C12 C13 C14 120.7(6) . .
C12 C13 H13 119.6 . .
C14 C13 H13 119.6 . .
C15 C14 C13 118.5(6) . .
C15 C14 H14 120.7 . .
C13 C14 H14 120.7 . .
N3 C15 C14 121.3(6) . .
N3 C15 C16 114.8(5) . .
C14 C15 C16 124.0(6) . .
N4 C16 C17 121.4(6) . .
N4 C16 C15 114.2(5) . .
C17 C16 C15 124.4(6) . .
C18 C17 C16 118.6(6) . .
C18 C17 H17 120.7 . .
C16 C17 H17 120.7 . .
C19 C18 C17 120.0(7) . .
C19 C18 H18 120.0 . .
C17 C18 H18 120.0 . .
C18 C19 C20 119.0(7) . .
C18 C19 H19 120.5 . .
C20 C19 H19 120.5 . .
N4 C20 C19 121.5(7) . .
N4 C20 H20 119.2 . .
C19 C20 H20 119.2 . .
N5 C21 C22 122.3(8) . .
N5 C21 H21 118.8 . .
C22 C21 H21 118.8 . .
C23 C22 C21 118.6(8) . .
C23 C22 H22 120.7 . .
C21 C22 H22 120.7 . .
C22 C23 C24 120.3(8) . .
C22 C23 H23 119.9 . .
C24 C23 H23 119.9 . .
C23 C24 C25 119.4(8) . .
C23 C24 H24 120.3 . .
C25 C24 H24 120.3 . .
N5 C25 C24 121.2(7) . .
N5 C25 C26 114.8(6) . .
C24 C25 C26 124.0(7) . .
N6 C26 C27 121.3(7) . .
N6 C26 C25 115.2(6) . .
C27 C26 C25 123.5(7) . .
C26 C27 C28 118.5(8) . .
C26 C27 H27 120.8 . .
C28 C27 H27 120.8 . .
C29 C28 C27 119.4(8) . .
C29 C28 H28 120.3 . .
C27 C28 H28 120.3 . .
C28 C29 C30 119.1(8) . .
C28 C29 H29 120.5 . .
C30 C29 H29 120.5 . .
N6 C30 C29 123.0(8) . .
N6 C30 H30 118.5 . .
C29 C30 H30 118.5 . .
N7 C31 C32 121.1(8) . .
N7 C31 H31 119.4 . .
C32 C31 H31 119.4 . .
C33 C32 C31 119.9(10) . .
C33 C32 H32 120.1 . .
C31 C32 H32 120.1 . .
C32 C33 C34 120.3(9) . .
C32 C33 H33 119.8 . .
C34 C33 H33 119.8 . .
C33 C34 C35 118.2(9) . .
C33 C34 H34 120.9 . .
C35 C34 H34 120.9 . .
N7 C35 C34 121.2(8) . .
N7 C35 C36 115.1(7) . .
C34 C35 C36 123.7(8) . .
N8 C36 C37 120.7(9) . .
N8 C36 C35 114.1(6) . .
C37 C36 C35 125.1(9) . .
C38 C37 C36 120.9(11) . .
C38 C37 H37 119.6 . .
C36 C37 H37 119.6 . .
C37 C38 C39 119.3(9) . .
C37 C38 H38 120.3 . .
C39 C38 H38 120.3 . .
C38 C39 C40 118.4(10) . .
C38 C39 H39 120.8 . .
C40 C39 H39 120.8 . .
N8 C40 C39 121.6(10) . .
N8 C40 H40 119.2 . .
C39 C40 H40 119.2 . .
C102 C101 C110 119.2(6) . .
C102 C101 C111 121.6(6) . .
C110 C101 C111 119.2(5) . .
C101 C102 C103 121.9(7) . .
C101 C102 H102 119.0 . .
C103 C102 H102 119.0 . .
C104 C103 C102 119.8(6) . .
C104 C103 H103 120.1 . .
C102 C103 H103 120.1 . .
C103 C104 C105 120.9(7) . .
C103 C104 H104 119.6 . .
C105 C104 H104 119.6 . .
C104 C105 C110 118.9(7) . .
C104 C105 C106 122.6(7) . .
C110 C105 C106 118.5(7) . .
C107 C106 C105 121.1(7) . .
C107 C106 H106 119.5 . .
C105 C106 H106 119.5 . .
C106 C107 C108 120.4(7) . .
C106 C107 H107 119.8 . .
C108 C107 H107 119.8 . .
C109 C108 C107 120.6(7) . .
C109 C108 H108 119.7 . .
C107 C108 H108 119.7 . .
C108 C109 C110 121.2(7) . .
C108 C109 H109 119.4 . .
C110 C109 H109 119.4 . .
C109 C110 C105 118.0(6) . .
C109 C110 C101 123.1(6) . .
C105 C110 C101 118.9(6) . .
C101 C111 C112 114.7(5) . .
C101 C111 H11A 108.6 . .
C112 C111 H11A 108.6 . .
C101 C111 H11B 108.6 . .
C112 C111 H11B 108.6 . .
H11A C111 H11B 107.6 . .
O2 C112 O1 120.8(5) . .
O2 C112 C111 121.5(5) . .
O1 C112 C111 117.6(5) . .
C202 C201 C210 119.1(6) . .
C202 C201 C211 120.5(6) . .
C210 C201 C211 120.3(6) . .
C201 C202 C203 121.7(7) . .
C201 C202 H202 119.1 . .
C203 C202 H202 119.1 . .
C204 C203 C202 120.0(7) . .
C204 C203 H203 120.0 . .
C202 C203 H203 120.0 . .
C203 C204 C205 121.0(7) . .
C203 C204 H204 119.5 . .
C205 C204 H204 119.5 . .
C206 C205 C204 122.1(7) . .
C206 C205 C210 119.5(7) . .
C204 C205 C210 118.4(6) . .
C207 C206 C205 121.1(8) . .
C207 C206 H206 119.5 . .
C205 C206 H206 119.5 . .
C206 C207 C208 120.1(8) . .
C206 C207 H207 120.0 . .
C208 C207 H207 120.0 . .
C209 C208 C207 121.6(8) . .
C209 C208 H208 119.2 . .
C207 C208 H208 119.2 . .
C208 C209 C210 120.0(8) . .
C208 C209 H209 120.0 . .
C210 C209 H209 120.0 . .
C201 C210 C209 122.5(6) . .
C201 C210 C205 119.8(6) . .
C209 C210 C205 117.7(7) . .
C201 C211 C212 113.1(5) . .
C201 C211 H21A 109.0 . .
C212 C211 H21A 109.0 . .
C201 C211 H21B 109.0 . .
C212 C211 H21B 109.0 . .
H21A C211 H21B 107.8 . .
O4 C212 O3 127.1(5) . .
O4 C212 C211 115.9(5) . .
O3 C212 C211 117.0(5) . .
C302 C301 C310 120.2(7) . .
C302 C301 C311 120.2(7) . .
C310 C301 C311 119.6(7) . .
C301 C302 C303 120.3(9) . .
C301 C302 H302 119.8 . .
C303 C302 H302 119.8 . .
C304 C303 C302 119.5(10) . .
C304 C303 H303 120.3 . .
C302 C303 H303 120.3 . .
C303 C304 C305 121.6(9) . .
C303 C304 H304 119.2 . .
C305 C304 H304 119.2 . .
C306 C305 C310 120.0 . .
C306 C305 C304 120.3(6) . .
C310 C305 C304 119.7(6) . .
C307 C306 C305 120.0 . .
C307 C306 H306 120.0 . .
C305 C306 H306 120.0 . .
C308 C307 C306 120.0 . .
C308 C307 H307 120.0 . .
C306 C307 H307 120.0 . .
C307 C308 C309 120.0 . .
C307 C308 H308 120.0 . .
C309 C308 H308 120.0 . .
C310 C309 C308 120.0 . .
C310 C309 H309 120.0 . .
C308 C309 H309 120.0 . .
C309 C310 C305 120.0 . .
C309 C310 C301 121.5(5) . .
C305 C310 C301 118.5(5) . .
C301 C311 C312 115.4(6) . .
C301 C311 H31A 108.4 . .
C312 C311 H31A 108.4 . .
C301 C311 H31B 108.4 . .
C312 C311 H31B 108.4 . .
H31A C311 H31B 107.5 . .
O6 C312 O5 121.3(5) . .
O6 C312 C311 121.0(6) . .
O5 C312 C311 117.6(5) . .
C402 C401 C410 118.8(6) . .
C402 C401 C411 120.6(6) . .
C410 C401 C411 120.6(6) . .
C401 C402 C403 122.2(7) . .
C401 C402 H402 118.9 . .
C403 C402 H402 118.9 . .
C404 C403 C402 119.9(7) . .
C404 C403 H403 120.0 . .
C402 C403 H403 120.0 . .
C403 C404 C405 121.5(7) . .
C403 C404 H404 119.2 . .
C405 C404 H404 119.2 . .
C406 C405 C404 123.0(7) . .
C406 C405 C410 118.5(7) . .
C404 C405 C410 118.5(7) . .
C407 C406 C405 122.0(7) . .
C407 C406 H406 119.0 . .
C405 C406 H406 119.0 . .
C406 C407 C408 119.9(8) . .
C406 C407 H407 120.0 . .
C408 C407 H407 120.0 . .
C409 C408 C407 119.7(8) . .
C409 C408 H408 120.1 . .
C407 C408 H408 120.1 . .
C408 C409 C410 121.7(7) . .
C408 C409 H409 119.1 . .
C410 C409 H409 119.1 . .
C409 C410 C401 122.9(6) . .
C409 C410 C405 118.1(7) . .
C401 C410 C405 119.0(6) . .
C401 C411 C412 114.7(5) . .
C401 C411 H41A 108.6 . .
C412 C411 H41A 108.6 . .
C401 C411 H41B 108.6 . .
C412 C411 H41B 108.6 . .
H41A C411 H41B 107.6 . .
O8 C412 O7 126.2(6) . .
O8 C412 C411 117.9(5) . .
O7 C412 C411 115.9(5) . .
C502 C501 C510 120.0 . .
C502 C501 C511 119.4(7) . .
C510 C501 C511 120.6(7) . .
C501 C502 C503 120.0 . .
C501 C502 H502 120.0 . .
C503 C502 H502 120.0 . .
C504 C503 C502 120.0 . .
C504 C503 H503 120.0 . .
C502 C503 H503 120.0 . .
C503 C504 C505 120.0 . .
C503 C504 H504 120.0 . .
C505 C504 H504 120.0 . .
C506 C505 C510 127.8(9) . .
C506 C505 C504 112.1(9) . .
C510 C505 C504 120.0 . .
C505 C510 C501 120.0 . .
C505 C510 C509 119.0(8) . .
C501 C510 C509 120.9(8) . .
C505 C506 C507 112.4(13) . .
C505 C506 H506 123.8 . .
C507 C506 H506 123.8 . .
C508 C507 C506 122.1(15) . .
C508 C507 H507 118.9 . .
C506 C507 H507 118.9 . .
C509 C508 C507 123.6(15) . .
C509 C508 H508 118.2 . .
C507 C508 H508 118.2 . .
C508 C509 C510 115.0(13) . .
C508 C509 H509 122.5 . .
C510 C509 H509 122.5 . .
C512 C511 C501 111.6(7) . .
C512 C511 H51A 109.3 . .
C501 C511 H51A 109.3 . .
C512 C511 H51B 109.3 . .
C501 C511 H51B 109.3 . .
H51A C511 H51B 108.0 . .
O10 C512 O9 127.0(7) . .
O10 C512 C511 118.9(7) . .
O9 C512 C511 114.1(7) . .
F1 B1 F4 109.9(7) . .
F1 B1 F3 110.7(7) . .
F4 B1 F3 109.1(7) . .
F1 B1 F2 111.5(7) . .
F4 B1 F2 108.1(7) . .
F3 B1 F2 107.5(7) . .
F7 B2 F5 108.5(9) . .
F7 B2 F6 110.7(7) . .
F5 B2 F6 110.0(9) . .
F7 B2 F8 112.3(9) . .
F5 B2 F8 104.8(8) . .
F6 B2 F8 110.4(9) . .
B3 F14 F15 55.6(12) . .
B3 F15 F16 55.8(12) . .
B3 F15 F14 55.8(11) . .
F16 F15 F14 103.5(19) . .
B3 F16 F15 56.3(12) . .
F12 B3 F10 106.9(13) . .
F12 B3 F11 121.0(16) . .
F10 B3 F11 100.5(14) . .
F12 B3 F9 115.3(12) . .
F10 B3 F9 107.4(13) . .
F11 B3 F9 104.1(14) . .
F16 B3 F13 119(2) . .
F16 B3 F15 68(2) . .
F13 B3 F15 170(2) . .
F16 B3 F14 124(2) . .
F13 B3 F14 102(2) . .
F15 B3 F14 69(2) . .

loop_
_geom_bond_atom_site_label_1
_geom_bond_atom_site_label_2
_geom_bond_distance
_geom_bond_site_symmetry_2
Cu1 O4 1.932(4) .
Cu1 N2 1.979(5) .
Cu1 N1 1.994(5) .
Cu1 O1 1.995(4) .
Cu1 O5 2.290(4) .
Cu2 O3 1.939(4) .
Cu2 N4 1.982(5) .
Cu2 O5 1.986(4) .
Cu2 N3 1.990(5) .
Cu2 O1 2.319(4) .
Cu3 O9 1.948(5) .
Cu3 O7 1.964(5) .
Cu3 N5 1.995(6) .
Cu3 N6 2.015(5) .
Cu3 O6 2.195(4) .
Cu4 O10 1.944(5) 2_546
Cu4 O8 1.951(4) 2_546
Cu4 N7 1.998(6) .
Cu4 N8 1.998(6) .
Cu4 O2 2.176(4) .
O1 C112 1.289(7) .
O2 C112 1.228(7) .
O3 C212 1.251(7) .
O4 C212 1.247(7) .
O5 C312 1.279(7) .
O6 C312 1.249(7) .
O7 C412 1.255(7) .
O8 C412 1.241(7) .
O8 Cu4 1.951(4) 2_556
O9 C512 1.256(9) .
O10 C512 1.242(9) .
O10 Cu4 1.944(5) 2_556
N1 C1 1.331(8) .
N1 C5 1.343(7) .
N2 C10 1.336(8) .
N2 C6 1.352(8) .
N3 C11 1.326(8) .
N3 C15 1.363(7) .
N4 C20 1.329(8) .
N4 C16 1.346(8) .
N5 C21 1.346(10) .
N5 C25 1.361(9) .
N6 C30 1.338(9) .
N6 C26 1.348(9) .
N7 C31 1.338(10) .
N7 C35 1.364(9) .
N8 C40 1.329(10) .
N8 C36 1.339(11) .
C1 C2 1.379(9) .
C1 H1 0.9300 .
C2 C3 1.365(10) .
C2 H2 0.9300 .
C3 C4 1.368(10) .
C3 H3 0.9300 .
C4 C5 1.388(9) .
C4 H4 0.9300 .
C5 C6 1.468(9) .
C6 C7 1.382(9) .
C7 C8 1.373(11) .
C7 H7 0.9300 .
C8 C9 1.371(11) .
C8 H8 0.9300 .
C9 C10 1.382(9) .
C9 H9 0.9300 .
C10 H10 0.9300 .
C11 C12 1.408(9) .
C11 H11 0.9300 .
C12 C13 1.362(10) .
C12 H12 0.9300 .
C13 C14 1.380(10) .
C13 H13 0.9300 .
C14 C15 1.378(8) .
C14 H14 0.9300 .
C15 C16 1.465(9) .
C16 C17 1.383(9) .
C17 C18 1.372(10) .
C17 H17 0.9300 .
C18 C19 1.364(11) .
C18 H18 0.9300 .
C19 C20 1.384(10) .
C19 H19 0.9300 .
C20 H20 0.9300 .
C21 C22 1.386(12) .
C21 H21 0.9300 .
C22 C23 1.359(13) .
C22 H22 0.9300 .
C23 C24 1.367(13) .
C23 H23 0.9300 .
C24 C25 1.381(10) .
C24 H24 0.9300 .
C25 C26 1.448(10) .
C26 C27 1.384(10) .
C27 C28 1.408(14) .
C27 H27 0.9300 .
C28 C29 1.353(14) .
C28 H28 0.9300 .
C29 C30 1.371(11) .
C29 H29 0.9300 .
C30 H30 0.9300 .
C31 C32 1.378(11) .
C31 H31 0.9300 .
C32 C33 1.357(15) .
C32 H32 0.9300 .
C33 C34 1.374(16) .
C33 H33 0.9300 .
C34 C35 1.389(12) .
C34 H34 0.9300 .
C35 C36 1.451(12) .
C36 C37 1.396(11) .
C37 C38 1.335(16) .
C37 H37 0.9300 .
C38 C39 1.369(16) .
C38 H38 0.9300 .
C39 C40 1.417(12) .
C39 H39 0.9300 .
C40 H40 0.9300 .
C101 C102 1.351(9) .
C101 C110 1.427(9) .
C101 C111 1.514(8) .
C102 C103 1.416(10) .
C102 H102 0.9300 .
C103 C104 1.350(11) .
C103 H103 0.9300 .
C104 C105 1.414(10) .
C104 H104 0.9300 .
C105 C110 1.426(9) .
C105 C106 1.428(10) .
C106 C107 1.354(12) .
C106 H106 0.9300 .
C107 C108 1.393(11) .
C107 H107 0.9300 .
C108 C109 1.364(9) .
C108 H108 0.9300 .
C109 C110 1.418(9) .
C109 H109 0.9300 .
C111 C112 1.530(8) .
C111 H11A 0.9700 .
C111 H11B 0.9700 .
C201 C202 1.366(9) .
C201 C210 1.421(9) .
C201 C211 1.503(8) .
C202 C203 1.406(10) .
C202 H202 0.9300 .
C203 C204 1.360(11) .
C203 H203 0.9300 .
C204 C205 1.417(11) .
C204 H204 0.9300 .
C205 C206 1.414(11) .
C205 C210 1.425(9) .
C206 C207 1.350(13) .
C206 H206 0.9300 .
C207 C208 1.386(13) .
C207 H207 0.9300 .
C208 C209 1.375(11) .
C208 H208 0.9300 .
C209 C210 1.423(10) .
C209 H209 0.9300 .
C211 C212 1.517(8) .
C211 H21A 0.9700 .
C211 H21B 0.9700 .
C301 C302 1.346(12) .
C301 C310 1.444(8) .
C301 C311 1.514(10) .
C302 C303 1.424(13) .
C302 H302 0.9300 .
C303 C304 1.355(16) .
C303 H303 0.9300 .
C304 C305 1.395(14) .
C304 H304 0.9300 .
C305 C306 1.3900 .
C305 C310 1.3900 .
C306 C307 1.3900 .
C306 H306 0.9300 .
C307 C308 1.3900 .
C307 H307 0.9300 .
C308 C309 1.3900 .
C308 H308 0.9300 .
C309 C310 1.3900 .
C309 H309 0.9300 .
C311 C312 1.518(8) .
C311 H31A 0.9700 .
C311 H31B 0.9700 .
C401 C402 1.369(9) .
C401 C410 1.426(10) .
C401 C411 1.509(9) .
C402 C403 1.405(10) .
C402 H402 0.9300 .
C403 C404 1.343(11) .
C403 H403 0.9300 .
C404 C405 1.414(10) .
C404 H404 0.9300 .
C405 C406 1.402(11) .
C405 C410 1.438(9) .
C406 C407 1.359(12) .
C406 H406 0.9300 .
C407 C408 1.409(13) .
C407 H407 0.9300 .
C408 C409 1.371(12) .
C408 H408 0.9300 .
C409 C410 1.404(9) .
C409 H409 0.9300 .
C411 C412 1.531(9) .
C411 H41A 0.9700 .
C411 H41B 0.9700 .
C501 C502 1.3900 .
C501 C510 1.3900 .
C501 C511 1.593(11) .
C502 C503 1.3900 .
C502 H502 0.9300 .
C503 C504 1.3900 .
C503 H503 0.9300 .
C504 C505 1.3900 .
C504 H504 0.9300 .
C505 C506 1.350(11) .
C505 C510 1.3900 .
C510 C509 1.426(11) .
C506 C507 1.415(12) .
C506 H506 0.9300 .
C507 C508 1.404(12) .
C507 H507 0.9300 .
C508 C509 1.367(12) .
C508 H508 0.9300 .
C509 H509 0.9300 .
C511 C512 1.526(10) .
C511 H51A 0.9700 .
C511 H51B 0.9700 .
F1 B1 1.375(11) .
F2 B1 1.390(10) .
F3 B1 1.389(9) .
F4 B1 1.384(10) .
F5 B2 1.374(13) .
F6 B2 1.379(10) .
F7 B2 1.366(10) .
F8 B2 1.399(14) .
F9 B3 1.403(18) .
F10 B3 1.348(16) .
F11 B3 1.36(2) .
F12 B3 1.285(16) .
F13 B3 1.46(2) .
F14 B3 1.47(2) .
F14 F15 1.65(5) .
F15 B3 1.47(2) .
F15 F16 1.63(5) .
F16 B3 1.46(2) .
O30 C300 1.421(17) .
O40 C400 1.36(2) .
O50 C500 1.77(3) .

loop_
_geom_torsion_atom_site_label_1
_geom_torsion_atom_site_label_2
_geom_torsion_atom_site_label_3
_geom_torsion_atom_site_label_4
_geom_torsion
_geom_torsion_site_symmetry_1
_geom_torsion_site_symmetry_2
_geom_torsion_site_symmetry_3
_geom_torsion_site_symmetry_4
C5 N1 C1 C2 -0.7(9) . . . .
Cu1 N1 C1 C2 -179.9(5) . . . .
N1 C1 C2 C3 0.9(11) . . . .
C1 C2 C3 C4 -1.0(11) . . . .
C2 C3 C4 C5 1.0(10) . . . .
C1 N1 C5 C4 0.6(8) . . . .
Cu1 N1 C5 C4 179.9(4) . . . .
C1 N1 C5 C6 179.2(5) . . . .
Cu1 N1 C5 C6 -1.5(6) . . . .
C3 C4 C5 N1 -0.7(9) . . . .
C3 C4 C5 C6 -179.2(6) . . . .
C10 N2 C6 C7 0.6(9) . . . .
Cu1 N2 C6 C7 178.6(5) . . . .
C10 N2 C6 C5 -178.3(5) . . . .
Cu1 N2 C6 C5 -0.3(6) . . . .
N1 C5 C6 N2 1.2(7) . . . .
C4 C5 C6 N2 179.7(5) . . . .
N1 C5 C6 C7 -177.7(6) . . . .
C4 C5 C6 C7 0.9(10) . . . .
N2 C6 C7 C8 -1.5(10) . . . .
C5 C6 C7 C8 177.3(6) . . . .
C6 C7 C8 C9 1.2(12) . . . .
C7 C8 C9 C10 -0.2(12) . . . .
C6 N2 C10 C9 0.5(10) . . . .
Cu1 N2 C10 C9 -177.2(5) . . . .
C8 C9 C10 N2 -0.8(11) . . . .
C15 N3 C11 C12 0.8(10) . . . .
Cu2 N3 C11 C12 178.5(5) . . . .
N3 C11 C12 C13 0.1(11) . . . .
C11 C12 C13 C14 -0.7(12) . . . .
C12 C13 C14 C15 0.2(11) . . . .
C11 N3 C15 C14 -1.3(9) . . . .
Cu2 N3 C15 C14 -179.3(5) . . . .
C11 N3 C15 C16 179.7(5) . . . .
Cu2 N3 C15 C16 1.7(6) . . . .
C13 C14 C15 N3 0.8(10) . . . .
C13 C14 C15 C16 179.7(6) . . . .
C20 N4 C16 C17 -1.2(9) . . . .
Cu2 N4 C16 C17 171.7(5) . . . .
C20 N4 C16 C15 178.6(6) . . . .
Cu2 N4 C16 C15 -8.6(7) . . . .
N3 C15 C16 N4 4.5(8) . . . .
C14 C15 C16 N4 -174.5(6) . . . .
N3 C15 C16 C17 -175.7(6) . . . .
C14 C15 C16 C17 5.2(10) . . . .
N4 C16 C17 C18 -0.2(10) . . . .
C15 C16 C17 C18 -180.0(6) . . . .
C16 C17 C18 C19 1.7(12) . . . .
C17 C18 C19 C20 -1.7(13) . . . .
C16 N4 C20 C19 1.2(11) . . . .
Cu2 N4 C20 C19 -170.9(6) . . . .
C18 C19 C20 N4 0.3(14) . . . .
C25 N5 C21 C22 1.8(11) . . . .
Cu3 N5 C21 C22 -172.5(6) . . . .
N5 C21 C22 C23 -0.4(13) . . . .
C21 C22 C23 C24 -0.9(13) . . . .
C22 C23 C24 C25 0.8(13) . . . .
C21 N5 C25 C24 -1.8(9) . . . .
Cu3 N5 C25 C24 173.2(5) . . . .
C21 N5 C25 C26 179.2(6) . . . .
Cu3 N5 C25 C26 -5.8(7) . . . .
C23 C24 C25 N5 0.5(11) . . . .
C23 C24 C25 C26 179.4(7) . . . .
C30 N6 C26 C27 -0.7(9) . . . .
Cu3 N6 C26 C27 174.2(6) . . . .
C30 N6 C26 C25 -179.7(5) . . . .
Cu3 N6 C26 C25 -4.8(7) . . . .
N5 C25 C26 N6 7.0(8) . . . .
C24 C25 C26 N6 -171.9(6) . . . .
N5 C25 C26 C27 -171.9(7) . . . .
C24 C25 C26 C27 9.1(11) . . . .
N6 C26 C27 C28 0.5(11) . . . .
C25 C26 C27 C28 179.3(7) . . . .
C26 C27 C28 C29 1.2(13) . . . .
C27 C28 C29 C30 -2.6(13) . . . .
C26 N6 C30 C29 -0.8(10) . . . .
Cu3 N6 C30 C29 -174.9(5) . . . .
C28 C29 C30 N6 2.5(12) . . . .
C35 N7 C31 C32 0.1(10) . . . .
Cu4 N7 C31 C32 179.8(6) . . . .
N7 C31 C32 C33 0.5(13) . . . .
C31 C32 C33 C34 -0.4(15) . . . .
C32 C33 C34 C35 -0.3(14) . . . .
C31 N7 C35 C34 -0.9(10) . . . .
Cu4 N7 C35 C34 179.4(6) . . . .
C31 N7 C35 C36 179.5(6) . . . .
Cu4 N7 C35 C36 -0.2(7) . . . .
C33 C34 C35 N7 1.0(12) . . . .
C33 C34 C35 C36 -179.5(8) . . . .
C40 N8 C36 C37 2.2(10) . . . .
Cu4 N8 C36 C37 -179.1(5) . . . .
C40 N8 C36 C35 -177.5(6) . . . .
Cu4 N8 C36 C35 1.1(7) . . . .
N7 C35 C36 N8 -0.6(8) . . . .
C34 C35 C36 N8 179.8(7) . . . .
N7 C35 C36 C37 179.6(7) . . . .
C34 C35 C36 C37 0.0(11) . . . .
N8 C36 C37 C38 -0.3(12) . . . .
C35 C36 C37 C38 179.4(7) . . . .
C36 C37 C38 C39 -0.7(13) . . . .
C37 C38 C39 C40 -0.1(13) . . . .
C36 N8 C40 C39 -3.0(10) . . . .
Cu4 N8 C40 C39 178.4(5) . . . .
C38 C39 C40 N8 2.0(12) . . . .
C110 C101 C102 C103 -2.6(9) . . . .
C111 C101 C102 C103 178.5(6) . . . .
C101 C102 C103 C104 -3.0(10) . . . .
C102 C103 C104 C105 4.2(11) . . . .
C103 C104 C105 C110 0.2(10) . . . .
C103 C104 C105 C106 179.6(7) . . . .
C104 C105 C106 C107 -176.4(7) . . . .
C110 C105 C106 C107 3.0(11) . . . .
C105 C106 C107 C108 1.6(12) . . . .
C106 C107 C108 C109 -4.1(12) . . . .
C107 C108 C109 C110 1.9(11) . . . .
C108 C109 C110 C105 2.7(9) . . . .
C108 C109 C110 C101 -177.2(6) . . . .
C104 C105 C110 C109 174.4(6) . . . .
C106 C105 C110 C109 -5.0(9) . . . .
C104 C105 C110 C101 -5.7(9) . . . .
C106 C105 C110 C101 174.8(6) . . . .
C102 C101 C110 C109 -173.3(6) . . . .
C111 C101 C110 C109 5.7(8) . . . .
C102 C101 C110 C105 6.9(8) . . . .
C111 C101 C110 C105 -174.2(5) . . . .
C102 C101 C111 C112 -117.3(6) . . . .
C110 C101 C111 C112 63.8(7) . . . .
Cu4 O2 C112 O1 -156.6(5) . . . .
Cu4 O2 C112 C111 25.3(10) . . . .
Cu1 O1 C112 O2 -6.3(6) . . . .
Cu2 O1 C112 O2 -127.3(5) . . . .
Cu1 O1 C112 C111 171.8(4) . . . .
Cu2 O1 C112 C111 50.9(8) . . . .
C101 C111 C112 O2 -144.7(6) . . . .
C101 C111 C112 O1 37.1(7) . . . .
C210 C201 C202 C203 -1.2(10) . . . .
C211 C201 C202 C203 175.8(6) . . . .
C201 C202 C203 C204 -0.8(12) . . . .
C202 C203 C204 C205 1.8(12) . . . .
C203 C204 C205 C206 179.8(8) . . . .
C203 C204 C205 C210 -0.8(11) . . . .
C204 C205 C206 C207 179.5(8) . . . .
C210 C205 C206 C207 0.1(12) . . . .
C205 C206 C207 C208 0.9(13) . . . .
C206 C207 C208 C209 -1.1(13) . . . .
C207 C208 C209 C210 0.1(12) . . . .
C202 C201 C210 C209 -178.6(6) . . . .
C211 C201 C210 C209 4.3(9) . . . .
C202 C201 C210 C205 2.2(9) . . . .
C211 C201 C210 C205 -174.9(6) . . . .
C208 C209 C210 C201 -178.3(6) . . . .
C208 C209 C210 C205 1.0(10) . . . .
C206 C205 C210 C201 178.2(6) . . . .
C204 C205 C210 C201 -1.2(10) . . . .
C206 C205 C210 C209 -1.1(10) . . . .
C204 C205 C210 C209 179.5(6) . . . .
C202 C201 C211 C212 -108.7(7) . . . .
C210 C201 C211 C212 68.3(8) . . . .
Cu1 O4 C212 O3 -4.0(9) . . . .
Cu1 O4 C212 C211 176.7(4) . . . .
Cu2 O3 C212 O4 5.6(10) . . . .
Cu2 O3 C212 C211 -175.1(4) . . . .
C201 C211 C212 O4 -157.5(6) . . . .
C201 C211 C212 O3 23.1(8) . . . .
C310 C301 C302 C303 5.7(11) . . . .
C311 C301 C302 C303 -177.6(7) . . . .
C301 C302 C303 C304 -2.6(14) . . . .
C302 C303 C304 C305 -0.7(15) . . . .
C303 C304 C305 C306 -177.2(7) . . . .
C303 C304 C305 C310 0.7(12) . . . .
C310 C305 C306 C307 0.0 . . . .
C304 C305 C306 C307 177.9(6) . . . .
C305 C306 C307 C308 0.0 . . . .
C306 C307 C308 C309 0.0 . . . .
C307 C308 C309 C310 0.0 . . . .
C308 C309 C310 C305 0.0 . . . .
C308 C309 C310 C301 179.7(5) . . . .
C306 C305 C310 C309 0.0 . . . .
C304 C305 C310 C309 -177.9(6) . . . .
C306 C305 C310 C301 -179.7(5) . . . .
C304 C305 C310 C301 2.4(7) . . . .
C302 C301 C310 C309 174.7(6) . . . .
C311 C301 C310 C309 -2.1(8) . . . .
C302 C301 C310 C305 -5.6(8) . . . .
C311 C301 C310 C305 177.6(5) . . . .
C302 C301 C311 C312 29.8(10) . . . .
C310 C301 C311 C312 -153.5(6) . . . .
Cu3 O6 C312 O5 -161.7(5) . . . .
Cu3 O6 C312 C311 21.7(11) . . . .
Cu2 O5 C312 O6 -7.4(7) . . . .
Cu1 O5 C312 O6 -137.4(6) . . . .
Cu2 O5 C312 C311 169.4(5) . . . .
Cu1 O5 C312 C311 39.4(10) . . . .
C301 C311 C312 O6 -129.7(7) . . . .
C301 C311 C312 O5 53.6(9) . . . .
C410 C401 C402 C403 -0.2(9) . . . .
C411 C401 C402 C403 178.2(6) . . . .
C401 C402 C403 C404 0.4(10) . . . .
C402 C403 C404 C405 -0.4(11) . . . .
C403 C404 C405 C406 -177.9(7) . . . .
C403 C404 C405 C410 0.3(10) . . . .
C404 C405 C406 C407 178.7(8) . . . .
C410 C405 C406 C407 0.5(11) . . . .
C405 C406 C407 C408 0.6(13) . . . .
C406 C407 C408 C409 -0.1(14) . . . .
C407 C408 C409 C410 -1.5(13) . . . .
C408 C409 C410 C401 -177.6(7) . . . .
C408 C409 C410 C405 2.5(11) . . . .
C402 C401 C410 C409 -179.8(6) . . . .
C411 C401 C410 C409 1.8(9) . . . .
C402 C401 C410 C405 0.1(9) . . . .
C411 C401 C410 C405 -178.3(5) . . . .
C406 C405 C410 C409 -1.9(9) . . . .
C404 C405 C410 C409 179.7(6) . . . .
C406 C405 C410 C401 178.2(6) . . . .
C404 C405 C410 C401 -0.2(9) . . . .
C402 C401 C411 C412 105.0(7) . . . .
C410 C401 C411 C412 -76.6(7) . . . .
Cu4 O8 C412 O7 -7.6(10) 2_556 . . .
Cu4 O8 C412 C411 173.7(4) 2_556 . . .
Cu3 O7 C412 O8 8.1(11) . . . .
Cu3 O7 C412 C411 -173.2(4) . . . .
C401 C411 C412 O8 -39.3(9) . . . .
C401 C411 C412 O7 141.8(6) . . . .
C510 C501 C502 C503 0.0 . . . .
C511 C501 C502 C503 -179.4(6) . . . .
C501 C502 C503 C504 0.0 . . . .
C502 C503 C504 C505 0.0 . . . .
C503 C504 C505 C506 176.4(8) . . . .
C503 C504 C505 C510 0.0 . . . .
C506 C505 C510 C501 -175.8(9) . . . .
C504 C505 C510 C501 0.0 . . . .
C506 C505 C510 C509 0.6(10) . . . .
C504 C505 C510 C509 176.4(8) . . . .
C502 C501 C510 C505 0.0 . . . .
C511 C501 C510 C505 179.4(7) . . . .
C502 C501 C510 C509 -176.3(8) . . . .
C511 C501 C510 C509 3.1(8) . . . .
C510 C505 C506 C507 -1.7(14) . . . .
C504 C505 C506 C507 -177.8(9) . . . .
C505 C506 C507 C508 1.9(18) . . . .
C506 C507 C508 C509 -1(2) . . . .
C507 C508 C509 C510 -0.1(18) . . . .
C505 C510 C509 C508 0.4(13) . . . .
C501 C510 C509 C508 176.8(8) . . . .
C502 C501 C511 C512 -65.0(9) . . . .
C510 C501 C511 C512 115.6(7) . . . .
Cu4 O10 C512 O9 -3.8(12) 2_556 . . .
Cu4 O10 C512 C511 177.7(6) 2_556 . . .
Cu3 O9 C512 O10 -3.9(13) . . . .
Cu3 O9 C512 C511 174.7(6) . . . .
C501 C511 C512 O10 -32.0(11) . . . .
C501 C511 C512 O9 149.3(7) . . . .
B3 F14 F15 F16 30.4(19) . . . .
F14 F15 F16 B3 -30(2) . . . .
F15 F16 B3 F13 173(3) . . . .
F15 F16 B3 F14 42(3) . . . .
F14 F15 B3 F16 143(3) . . . .
F16 F15 B3 F14 -143(3) . . . .
F15 F14 B3 F16 -42(3) . . . .
F15 F14 B3 F13 -179(3) . . . .
